data_4501246
loop_
_publ_author_name
'Xu, Chunying'
'Li, Linke'
'Wang, Yinping'
'Guo, Qianqian'
'Wang, Xianjuan'
'Hou, Hongwei'
'Fan, Yaoting'

_publ_section_title
;
 Three-Dimensional Cd(II) Coordination Polymers Based on Semirigid
 Bis(Methylbenzimidazole) and Aromatic Polycarboxylates: Syntheses,
 Topological Structures and Photoluminescent Properties
;
_journal_issue 10
_journal_name_full 'Crystal Growth &amp; Design'
_journal_page_first 4667
_journal_paper_doi 10.1021/cg200961a
_journal_volume 11
_journal_year 2011
_chemical_formula_sum 'C38 H30 Cd N4 O4'
_chemical_formula_weight 719.06
_chemical_name_systematic
; 
 ? 
;
_space_group_IT_number 15
_symmetry_cell_setting monoclinic
_symmetry_space_group_name_Hall '-C 2yc'
_symmetry_space_group_name_H-M 'C 1 2/c 1'
_atom_sites_solution_hydrogens geom
_atom_sites_solution_primary direct
_atom_sites_solution_secondary difmap
_audit_creation_method SHELXL-97
_cell_angle_alpha 90.00
_cell_angle_beta 123.07(3)
_cell_angle_gamma 90.00
_cell_formula_units_Z 4
_cell_length_a 22.289(4)
_cell_length_b 9.918(2)
_cell_length_c 17.866(4)
_cell_measurement_reflns_used 5767
_cell_measurement_temperature 293(2)
_cell_measurement_theta_max 27.8924
_cell_measurement_theta_min 2.1502
_cell_volume 3309.7(16)
_computing_cell_refinement 'CrystalClear (Rigaku/MSC Inc., 2006)'
_computing_data_collection 'CrystalClear (Rigaku/MSC Inc., 2006)'
_computing_data_reduction 'CrystalClear (Rigaku/MSC Inc., 2006)'
_computing_molecular_graphics SHELXTL
_computing_publication_material SHELXTL
_computing_structure_refinement 'SHELXL-97 (Sheldrick, 1997)'
_computing_structure_solution 'SHELXS-97 (Sheldrick, 1990)'
_diffrn_ambient_temperature 293(2)
_diffrn_detector_area_resol_mean 28.5714
_diffrn_measured_fraction_theta_full 0.999
_diffrn_measured_fraction_theta_max 0.999
_diffrn_measurement_device_type 'Rigaku Saturn'
_diffrn_measurement_method \w
_diffrn_radiation_monochromator graphite
_diffrn_radiation_source 'fine-focus sealed tube'
_diffrn_radiation_type MoK\a
_diffrn_radiation_wavelength 0.71073
_diffrn_reflns_av_R_equivalents 0.0324
_diffrn_reflns_av_sigmaI/netI 0.0234
_diffrn_reflns_limit_h_max 26
_diffrn_reflns_limit_h_min -25
_diffrn_reflns_limit_k_max 11
_diffrn_reflns_limit_k_min -11
_diffrn_reflns_limit_l_max 21
_diffrn_reflns_limit_l_min -21
_diffrn_reflns_number 16143
_diffrn_reflns_theta_full 25.00
_diffrn_reflns_theta_max 25.00
_diffrn_reflns_theta_min 2.18
_exptl_absorpt_coefficient_mu 0.706
_exptl_absorpt_correction_T_max 0.9327
_exptl_absorpt_correction_T_min 0.8268
_exptl_absorpt_correction_type multi-scan
_exptl_absorpt_process_details 'Jacobson, R. (1998) Private communication'
_exptl_crystal_colour Colourless
_exptl_crystal_density_diffrn 1.443
_exptl_crystal_density_method 'not measured'
_exptl_crystal_description Prism
_exptl_crystal_F_000 1464
_exptl_crystal_size_max 0.28
_exptl_crystal_size_mid 0.25
_exptl_crystal_size_min 0.10
_refine_diff_density_max 0.322
_refine_diff_density_min -0.414
_refine_diff_density_rms 0.060
_refine_ls_extinction_method none
_refine_ls_goodness_of_fit_ref 1.078
_refine_ls_hydrogen_treatment constr
_refine_ls_matrix_type full
_refine_ls_number_parameters 214
_refine_ls_number_reflns 2919
_refine_ls_number_restraints 0
_refine_ls_restrained_S_all 1.078
_refine_ls_R_factor_all 0.0402
_refine_ls_R_factor_gt 0.0393
_refine_ls_shift/su_max 0.000
_refine_ls_shift/su_mean 0.000
_refine_ls_structure_factor_coef Fsqd
_refine_ls_weighting_details 'calc w=1/[\s^2^(Fo^2^)+(0.0481P)^2^+5.4433P] where P=(Fo^2^+2Fc^2^)/3'
_refine_ls_weighting_scheme calc
_refine_ls_wR_factor_gt 0.0947
_refine_ls_wR_factor_ref 0.0954
_reflns_number_gt 2864
_reflns_number_total 2919
_reflns_threshold_expression >2sigma(I)
_cod_data_source_file cg200961a_si_002.cif
_cod_data_source_block 5
_cod_depositor_comments
;
The following automatic conversions were performed:

'_symmetry_cell_setting' value 'Monoclinic' changed to 'monoclinic'
according to /home/saulius/struct/CIF-dictionaries/cif_core.dic
dictionary named 'cif_core.dic' version 2.4.1 from
2010-06-29.

'_exptl_absorpt_correction_type' value 'Multi-scan'
changed to 'multi-scan' according to
/home/saulius/struct/CIF-dictionaries/cif_core.dic dictionary named
'cif_core.dic' version 2.4.1 from 2010-06-29.

Automatic conversion script
Id: cif_fix_values 1715 2011-07-08 13:25:40Z adriana 
;
_cod_original_sg_symbol_H-M C2/c
_cod_database_code 4501246

loop_
_symmetry_equiv_pos_as_xyz
'x, y, z'
'-x, y, -z+1/2'
'x+1/2, y+1/2, z'
'-x+1/2, y+1/2, -z+1/2'
'-x, -y, -z'
'x, -y, z-1/2'
'-x+1/2, -y+1/2, -z'
'x+1/2, -y+1/2, z-1/2'

loop_
_atom_site_label
_atom_site_type_symbol
_atom_site_fract_x
_atom_site_fract_y
_atom_site_fract_z
_atom_site_U_iso_or_equiv
_atom_site_adp_type
_atom_site_occupancy
_atom_site_symmetry_multiplicity
_atom_site_calc_flag
_atom_site_refinement_flags
C1 C 0.0779(3) 0.3349(5) 0.4224(3) 0.0818(13) Uani 1 1 d .
H1A H 0.0295 0.3158 0.3747 0.123 Uiso 1 1 calc R
H1B H 0.0805 0.4248 0.4440 0.123 Uiso 1 1 calc R
H1C H 0.0926 0.2717 0.4701 0.123 Uiso 1 1 calc R
C2 C 0.1230(2) 0.3243(3) 0.3911(2) 0.0506(8) Uani 1 1 d .
C3 C 0.15809(17) 0.2724(3) 0.3133(2) 0.0428(7) Uani 1 1 d .
C4 C 0.1655(2) 0.2194(4) 0.2538(2) 0.0590(9) Uani 1 1 d .
H4 H 0.1321 0.1625 0.2088 0.071 Uiso 1 1 calc R
C5 C 0.2306(3) 0.2579(5) 0.2646(3) 0.0846(14) Uani 1 1 d .
H5 H 0.2390 0.2236 0.2226 0.102 Uiso 1 1 calc R
C6 C 0.2864(3) 0.3440(6) 0.3328(4) 0.0948(16) Uani 1 1 d .
H6 H 0.3267 0.3626 0.3314 0.114 Uiso 1 1 calc R
C7 C 0.2813(2) 0.3938(4) 0.3936(3) 0.0749(12) Uani 1 1 d .
H7 H 0.3159 0.4479 0.4395 0.090 Uiso 1 1 calc R
C8 C 0.21579(19) 0.3564(3) 0.3825(2) 0.0509(8) Uani 1 1 d .
C9 C 0.2395(3) 0.4616(3) 0.5155(2) 0.0711(12) Uani 1 1 d .
H9A H 0.2875 0.4249 0.5445 0.085 Uiso 1 1 calc R
H9B H 0.2228 0.4460 0.5548 0.085 Uiso 1 1 calc R
C10 C 0.2431(2) 0.6121(3) 0.5047(2) 0.0494(8) Uani 1 1 d .
C11 C 0.1929(2) 0.6802(4) 0.4253(2) 0.0706(12) Uani 1 1 d .
H11 H 0.1558 0.6333 0.3770 0.085 Uiso 1 1 calc R
C12 C 0.3003(2) 0.6821(3) 0.5793(2) 0.0619(10) Uani 1 1 d .
H12 H 0.3330 0.6353 0.6310 0.074 Uiso 1 1 calc R
C13 C 0.0015(2) -0.0774(3) 0.3552(2) 0.0525(9) Uani 1 1 d .
C14 C 0.0015(2) -0.2023(3) 0.3992(2) 0.0492(8) Uani 1 1 d .
C15 C -0.0575(2) -0.2951(4) 0.3511(3) 0.0631(10) Uani 1 1 d .
H15 H -0.0949 -0.2754 0.2931 0.076 Uiso 1 1 calc R
C16 C -0.0581(2) -0.4101(4) 0.3903(3) 0.0652(11) Uani 1 1 d .
H16 H -0.0959 -0.4706 0.3601 0.078 Uiso 1 1 calc R
C17 C -0.0001(2) -0.4376(3) 0.4788(2) 0.0493(8) Uani 1 1 d .
C18 C 0.0601(3) -0.3460(5) 0.5266(3) 0.103(2) Uani 1 1 d .
H18 H 0.0982 -0.3670 0.5840 0.124 Uiso 1 1 calc R
C19 C 0.0605(3) -0.2304(5) 0.4873(3) 0.103(2) Uani 1 1 d .
H19 H 0.0985 -0.1702 0.5171 0.124 Uiso 1 1 calc R
Cd1 Cd 0.0000 0.10274(3) 0.2500 0.04190(14) Uani 1 2 d S
N1 N 0.09982(14) 0.2539(2) 0.31971(17) 0.0431(6) Uani 1 1 d .
N2 N 0.19217(18) 0.3865(2) 0.43075(19) 0.0528(8) Uani 1 1 d .
O1 O -0.05688(15) -0.0562(3) 0.27601(18) 0.0690(7) Uani 1 1 d .
O2 O 0.05835(17) -0.0002(3) 0.39746(17) 0.0730(8) Uani 1 1 d .

loop_
_atom_site_aniso_label
_atom_site_aniso_U_11
_atom_site_aniso_U_22
_atom_site_aniso_U_33
_atom_site_aniso_U_23
_atom_site_aniso_U_13
_atom_site_aniso_U_12
C1 0.119(4) 0.069(3) 0.092(3) -0.015(2) 0.080(3) 0.008(3)
C2 0.074(2) 0.0294(16) 0.061(2) -0.0042(15) 0.0446(19) 0.0016(16)
C3 0.0511(19) 0.0344(16) 0.0462(17) 0.0033(13) 0.0286(15) -0.0007(13)
C4 0.070(2) 0.065(2) 0.053(2) -0.0003(18) 0.0405(19) -0.0010(19)
C5 0.091(3) 0.105(4) 0.093(3) 0.005(3) 0.073(3) 0.004(3)
C6 0.084(4) 0.110(4) 0.117(4) 0.000(4) 0.072(3) -0.021(3)
C7 0.062(3) 0.072(3) 0.085(3) -0.002(2) 0.037(2) -0.021(2)
C8 0.059(2) 0.0373(17) 0.0527(19) 0.0025(15) 0.0279(17) -0.0079(15)
C9 0.112(3) 0.0337(19) 0.046(2) -0.0078(15) 0.029(2) -0.009(2)
C10 0.064(2) 0.0294(16) 0.0428(17) -0.0051(13) 0.0211(16) 0.0006(14)
C11 0.088(3) 0.0384(19) 0.0421(19) -0.0070(15) 0.0075(19) -0.0076(19)
C12 0.076(3) 0.0382(18) 0.0390(17) 0.0019(14) 0.0104(17) 0.0059(17)
C13 0.074(3) 0.0429(18) 0.054(2) -0.0046(16) 0.044(2) -0.0081(17)
C14 0.073(2) 0.0396(17) 0.0529(19) -0.0054(15) 0.0462(18) -0.0086(16)
C15 0.064(2) 0.048(2) 0.064(2) 0.0142(18) 0.0266(19) -0.0020(18)
C16 0.061(2) 0.045(2) 0.078(3) 0.0107(18) 0.031(2) -0.0080(17)
C17 0.081(2) 0.0388(16) 0.056(2) -0.0071(15) 0.056(2) -0.0078(16)
C18 0.174(5) 0.081(3) 0.040(2) -0.009(2) 0.049(3) -0.069(3)
C19 0.164(5) 0.083(3) 0.049(2) -0.012(2) 0.049(3) -0.076(3)
Cd1 0.0472(2) 0.0347(2) 0.0459(2) 0.000 0.02671(17) 0.000
N1 0.0576(17) 0.0322(13) 0.0496(15) -0.0075(11) 0.0358(14) -0.0043(12)
N2 0.077(2) 0.0275(14) 0.0501(16) -0.0051(11) 0.0324(16) -0.0045(13)
O1 0.0760(18) 0.0543(15) 0.0644(17) 0.0152(13) 0.0304(15) -0.0098(13)
O2 0.107(2) 0.0638(17) 0.0523(14) -0.0041(13) 0.0462(15) -0.0359(16)

loop_
_atom_type_symbol
_atom_type_description
_atom_type_scat_dispersion_real
_atom_type_scat_dispersion_imag
_atom_type_scat_source
C C 0.0033 0.0016 'International Tables Vol C Tables 4.2.6.8 and 6.1.1.4'
H H 0.0000 0.0000 'International Tables Vol C Tables 4.2.6.8 and 6.1.1.4'
Cd Cd -0.8075 1.2024 'International Tables Vol C Tables 4.2.6.8 and 6.1.1.4'
N N 0.0061 0.0033 'International Tables Vol C Tables 4.2.6.8 and 6.1.1.4'
O O 0.0106 0.0060 'International Tables Vol C Tables 4.2.6.8 and 6.1.1.4'

loop_
_geom_angle_atom_site_label_1
_geom_angle_atom_site_label_2
_geom_angle_atom_site_label_3
_geom_angle
_geom_angle_site_symmetry_1
_geom_angle_site_symmetry_3
C2 C1 H1A 109.5 . .
C2 C1 H1B 109.5 . .
H1A C1 H1B 109.5 . .
C2 C1 H1C 109.5 . .
H1A C1 H1C 109.5 . .
H1B C1 H1C 109.5 . .
N1 C2 C1 116.8(4) . .
N1 C2 N2 117.6(3) . .
C1 C2 N2 125.7(3) . .
C1 C2 C3 159.9(3) . .
N2 C2 C3 74.4(2) . .
C4 C3 N1 124.9(3) . .
C4 C3 C8 119.0(3) . .
N1 C3 C8 116.0(3) . .
C4 C3 C2 164.6(3) . .
C8 C3 C2 76.2(2) . .
C3 C4 C5 111.5(4) . .
C3 C4 H4 124.2 . .
C5 C4 H4 124.2 . .
C4 C5 C6 128.5(4) . .
C4 C5 H5 115.8 . .
C6 C5 H5 115.8 . .
C7 C6 C5 121.2(4) . .
C7 C6 H6 119.4 . .
C5 C6 H6 119.4 . .
C6 C7 C8 110.6(4) . .
C6 C7 H7 124.7 . .
C8 C7 H7 124.7 . .
N2 C8 C7 128.7(4) . .
N2 C8 C3 102.1(3) . .
C7 C8 C3 129.2(4) . .
N2 C9 C10 114.9(3) . .
N2 C9 H9A 108.5 . .
C10 C9 H9A 108.5 . .
N2 C9 H9B 108.5 . .
C10 C9 H9B 108.5 . .
H9A C9 H9B 107.5 . .
C11 C10 C12 121.4(3) . .
C11 C10 C9 122.2(3) . .
C12 C10 C9 116.4(3) . .
C12 C11 C10 118.7(3) 7_566 .
C12 C11 H11 120.6 7_566 .
C10 C11 H11 120.6 . .
C11 C12 C10 119.9(3) 7_566 .
C11 C12 H12 120.1 7_566 .
C10 C12 H12 120.1 . .
O2 C13 O1 127.1(3) . .
O2 C13 C14 117.9(3) . .
O1 C13 C14 115.0(3) . .
O2 C13 Cd1 68.84(18) . .
O1 C13 Cd1 59.56(17) . .
C14 C13 Cd1 166.2(2) . .
C19 C14 C15 121.7(3) . .
C19 C14 C13 119.2(3) . .
C15 C14 C13 119.0(3) . .
C16 C15 C14 119.8(4) . .
C16 C15 H15 120.1 . .
C14 C15 H15 120.1 . .
C15 C16 C17 118.7(4) . .
C15 C16 H16 120.6 . .
C17 C16 H16 120.6 . .
C16 C17 C17 119.1(4) . 5_546
C16 C17 C18 121.6(3) . .
C17 C17 C18 119.3(5) 5_546 .
C19 C18 C17 119.5(5) . .
C19 C18 H18 120.2 . .
C17 C18 H18 120.2 . .
C18 C19 C14 118.6(4) . .
C18 C19 H19 120.7 . .
C14 C19 H19 120.7 . .
O1 Cd1 O1 89.79(16) . 2
O1 Cd1 N1 144.01(9) . .
O1 Cd1 N1 94.50(10) 2 .
O1 Cd1 N1 94.50(10) . 2
O1 Cd1 N1 144.01(9) 2 2
N1 Cd1 N1 102.41(13) . 2
O1 Cd1 O2 84.28(11) . 2
O1 Cd1 O2 60.41(10) 2 2
N1 Cd1 O2 128.42(10) . 2
N1 Cd1 O2 84.46(9) 2 2
O1 Cd1 O2 60.41(10) . .
O1 Cd1 O2 84.28(11) 2 .
N1 Cd1 O2 84.46(9) . .
N1 Cd1 O2 128.42(10) 2 .
O2 Cd1 O2 130.47(13) 2 .
O1 Cd1 C13 83.06(11) . 2
O1 Cd1 C13 30.64(11) 2 2
N1 Cd1 C13 116.85(11) . 2
N1 Cd1 C13 114.58(11) 2 2
O2 Cd1 C13 30.13(10) 2 2
O2 Cd1 C13 106.54(11) . 2
O1 Cd1 C13 30.64(11) . .
O1 Cd1 C13 83.06(11) 2 .
N1 Cd1 C13 114.58(11) . .
N1 Cd1 C13 116.85(11) 2 .
O2 Cd1 C13 106.54(11) 2 .
O2 Cd1 C13 30.13(10) . .
C13 Cd1 C13 92.34(15) 2 .
C2 N1 C3 97.1(3) . .
C2 N1 Cd1 127.7(2) . .
C3 N1 Cd1 133.7(2) . .
C8 N2 C2 107.2(3) . .
C8 N2 C9 118.9(4) . .
C2 N2 C9 133.6(3) . .
C13 O1 Cd1 89.8(2) . .
C13 O2 Cd1 81.0(2) . .

loop_
_geom_bond_atom_site_label_1
_geom_bond_atom_site_label_2
_geom_bond_distance
_geom_bond_site_symmetry_2
C1 C2 1.396(5) .
C1 H1A 0.9600 .
C1 H1B 0.9600 .
C1 H1C 0.9600 .
C2 N1 1.289(4) .
C2 N2 1.438(5) .
C2 C3 1.999(4) .
C3 C4 1.275(5) .
C3 N1 1.377(4) .
C3 C8 1.464(5) .
C4 C5 1.407(6) .
C4 H4 0.9300 .
C5 C6 1.452(7) .
C5 H5 0.9300 .
C6 C7 1.253(7) .
C6 H6 0.9300 .
C7 C8 1.413(6) .
C7 H7 0.9300 .
C8 N2 1.266(5) .
C9 N2 1.490(4) .
C9 C10 1.513(4) .
C9 H9A 0.9700 .
C9 H9B 0.9700 .
C10 C11 1.411(5) .
C10 C12 1.424(5) .
C11 C12 1.381(5) 7_566
C11 H11 0.9300 .
C12 C11 1.381(5) 7_566
C12 H12 0.9300 .
C13 O2 1.311(4) .
C13 O1 1.315(5) .
C13 C14 1.467(5) .
C13 Cd1 2.580(3) .
C14 C19 1.423(6) .
C14 C15 1.442(5) .
C15 C16 1.343(5) .
C15 H15 0.9300 .
C16 C17 1.419(6) .
C16 H16 0.9300 .
C17 C17 1.451(6) 5_546
C17 C18 1.451(6) .
C18 C19 1.347(6) .
C18 H18 0.9300 .
C19 H19 0.9300 .
Cd1 O1 2.225(3) .
Cd1 O1 2.225(3) 2
Cd1 N1 2.393(3) .
Cd1 N1 2.393(3) 2
Cd1 O2 2.436(3) 2
Cd1 O2 2.436(3) .
Cd1 C13 2.580(3) 2

loop_
_geom_torsion_atom_site_label_1
_geom_torsion_atom_site_label_2
_geom_torsion_atom_site_label_3
_geom_torsion_atom_site_label_4
_geom_torsion
_geom_torsion_site_symmetry_1
_geom_torsion_site_symmetry_4
N1 C2 C3 C4 -7.3(11) . .
C1 C2 C3 C4 -9.7(17) . .
N2 C2 C3 C4 172.7(11) . .
C1 C2 C3 N1 -2.5(9) . .
N2 C2 C3 N1 180.0(3) . .
N1 C2 C3 C8 179.6(3) . .
C1 C2 C3 C8 177.1(9) . .
N2 C2 C3 C8 -0.4(2) . .
N1 C3 C4 C5 179.7(3) . .
C8 C3 C4 C5 -2.2(5) . .
C2 C3 C4 C5 -174.6(10) . .
C3 C4 C5 C6 1.0(7) . .
C4 C5 C6 C7 1.2(9) . .
C5 C6 C7 C8 -1.5(8) . .
C6 C7 C8 N2 179.5(5) . .
C6 C7 C8 C3 0.1(7) . .
C4 C3 C8 N2 -177.4(3) . .
N1 C3 C8 N2 0.8(4) . .
C2 C3 C8 N2 0.5(2) . .
C4 C3 C8 C7 2.1(6) . .
N1 C3 C8 C7 -179.7(4) . .
C2 C3 C8 C7 -180.0(4) . .
N2 C9 C10 C11 15.3(6) . .
N2 C9 C10 C12 -164.7(4) . .
C12 C10 C11 C12 -0.2(8) . 7_566
C9 C10 C11 C12 179.8(4) . 7_566
C11 C10 C12 C11 0.2(8) . 7_566
C9 C10 C12 C11 -179.8(4) . 7_566
O2 C13 C14 C19 3.8(5) . .
O1 C13 C14 C19 -176.4(4) . .
Cd1 C13 C14 C19 120.0(12) . .
O2 C13 C14 C15 -174.5(3) . .
O1 C13 C14 C15 5.3(5) . .
Cd1 C13 C14 C15 -58.3(13) . .
C19 C14 C15 C16 1.5(6) . .
C13 C14 C15 C16 179.8(4) . .
C14 C15 C16 C17 -0.3(6) . .
C15 C16 C17 C17 -179.2(4) . 5_546
C15 C16 C17 C18 -1.2(6) . .
C16 C17 C18 C19 1.6(8) . .
C17 C17 C18 C19 179.6(5) 5_546 .
C17 C18 C19 C14 -0.4(9) . .
C15 C14 C19 C18 -1.1(8) . .
C13 C14 C19 C18 -179.4(5) . .
O2 C13 Cd1 O1 -168.0(3) . .
C14 C13 Cd1 O1 70.3(12) . .
O2 C13 Cd1 O1 90.6(2) . 2
O1 C13 Cd1 O1 -101.4(2) . 2
C14 C13 Cd1 O1 -31.2(12) . 2
O2 C13 Cd1 N1 -1.2(2) . .
O1 C13 Cd1 N1 166.8(2) . .
C14 C13 Cd1 N1 -123.0(12) . .
O2 C13 Cd1 N1 -121.0(2) . 2
O1 C13 Cd1 N1 47.0(2) . 2
C14 C13 Cd1 N1 117.3(12) . 2
O2 C13 Cd1 O2 146.84(17) . 2
O1 C13 Cd1 O2 -45.1(2) . 2
C14 C13 Cd1 O2 25.1(12) . 2
O1 C13 Cd1 O2 168.0(3) . .
C14 C13 Cd1 O2 -121.7(13) . .
O2 C13 Cd1 C13 119.8(2) . 2
O1 C13 Cd1 C13 -72.2(2) . 2
C14 C13 Cd1 C13 -1.9(11) . 2
C1 C2 N1 C3 179.0(3) . .
N2 C2 N1 C3 0.0(4) . .
C1 C2 N1 Cd1 -13.5(5) . .
N2 C2 N1 Cd1 167.5(2) . .
C3 C2 N1 Cd1 167.5(3) . .
C4 C3 N1 C2 177.6(4) . .
C8 C3 N1 C2 -0.5(3) . .
C4 C3 N1 Cd1 11.4(5) . .
C8 C3 N1 Cd1 -166.7(2) . .
C2 C3 N1 Cd1 -166.3(4) . .
O1 Cd1 N1 C2 -41.0(4) . .
O1 Cd1 N1 C2 -136.9(3) 2 .
N1 Cd1 N1 C2 75.1(3) 2 .
O2 Cd1 N1 C2 167.9(3) 2 .
O2 Cd1 N1 C2 -53.1(3) . .
C13 Cd1 N1 C2 -158.8(3) 2 .
C13 Cd1 N1 C2 -52.4(3) . .
O1 Cd1 N1 C3 121.7(3) . .
O1 Cd1 N1 C3 25.8(3) 2 .
N1 Cd1 N1 C3 -122.2(3) 2 .
O2 Cd1 N1 C3 -29.4(3) 2 .
O2 Cd1 N1 C3 109.6(3) . .
C13 Cd1 N1 C3 3.9(3) 2 .
C13 Cd1 N1 C3 110.3(3) . .
C7 C8 N2 C2 179.8(4) . .
C3 C8 N2 C2 -0.7(3) . .
C7 C8 N2 C9 -5.7(6) . .
C3 C8 N2 C9 173.8(3) . .
N1 C2 N2 C8 0.5(4) . .
C1 C2 N2 C8 -178.4(4) . .
C3 C2 N2 C8 0.5(3) . .
N1 C2 N2 C9 -172.8(3) . .
C1 C2 N2 C9 8.2(6) . .
C3 C2 N2 C9 -172.8(4) . .
C10 C9 N2 C8 80.6(5) . .
C10 C9 N2 C2 -106.6(4) . .
O2 C13 O1 Cd1 14.1(4) . .
C14 C13 O1 Cd1 -165.7(3) . .
O1 Cd1 O1 C13 76.7(2) 2 .
N1 Cd1 O1 C13 -20.7(3) . .
N1 Cd1 O1 C13 -139.1(2) 2 .
O2 Cd1 O1 C13 136.9(2) 2 .
O2 Cd1 O1 C13 -6.9(2) . .
C13 Cd1 O1 C13 106.6(2) 2 .
O1 C13 O2 Cd1 -13.0(4) . .
C14 C13 O2 Cd1 166.8(3) . .
O1 Cd1 O2 C13 7.0(2) . .
O1 Cd1 O2 C13 -86.0(2) 2 .
N1 Cd1 O2 C13 178.9(2) . .
N1 Cd1 O2 C13 77.4(2) 2 .
O2 Cd1 O2 C13 -43.58(19) 2 .
C13 Cd1 O2 C13 -64.7(3) 2 .
